data_4081063
loop_
_publ_author_name
'Anderson, Craig M.'
'Crespo, Margarita'
'Kfoury, Nicole'
'Weinstein, Michael A.'
'Tanski, Joseph M.'

_publ_contact_author 'Craig Anderson'
_publ_section_title
;
 Regioselective C--H Activation Preceded by Csp2--Csp3Reductive
 Elimination from Cyclometalated Platinum(IV) Complexes
;
_journal_issue 15
_journal_name_full Organometallics
_journal_page_first 4199
_journal_paper_doi 10.1021/om400398g
_journal_volume 32
_journal_year 2013
_chemical_formula_moiety 'C36 H35 Br N P Pt'
_chemical_formula_sum 'C36 H35 Br N P Pt'
_chemical_formula_weight 787.62
_chemical_name_systematic
; 
 ? 
;
_space_group_IT_number 15
_symmetry_cell_setting monoclinic
_symmetry_space_group_name_Hall '-C 2yc'
_symmetry_space_group_name_H-M 'C 1 2/c 1'
_atom_sites_solution_hydrogens geom
_atom_sites_solution_primary direct
_atom_sites_solution_secondary difmap
_audit_creation_method SHELXL-97
_cell_angle_alpha 90.00
_cell_angle_beta 101.89
_cell_angle_gamma 90.00
_cell_formula_units_Z 8
_cell_length_a 23.4464(8)
_cell_length_b 10.4186(4)
_cell_length_c 25.3503(9)
_cell_measurement_reflns_used 9760
_cell_measurement_temperature 125(2)
_cell_measurement_theta_max 31.61
_cell_measurement_theta_min 2.23
_cell_volume 6059.7(4)
_computing_cell_refinement 'Bruker SAINT'
_computing_data_collection 'Bruker APEX2'
_computing_data_reduction 'Bruker SAINT'
_computing_molecular_graphics 'Bruker SHELXTL'
_computing_publication_material 'Bruker SHELXTL'
_computing_structure_refinement 'SHELXL-97 (Sheldrick, 2008)'
_computing_structure_solution 'SHELXS-97 (Sheldrick, 2008)'
_diffrn_ambient_temperature 125(2)
_diffrn_measured_fraction_theta_full 0.986
_diffrn_measured_fraction_theta_max 0.986
_diffrn_measurement_device_type 'Bruker APEX-II CCD'
_diffrn_measurement_method '\f and \w scans'
_diffrn_radiation_monochromator graphite
_diffrn_radiation_source 'fine-focus sealed tube'
_diffrn_radiation_type MoK\a
_diffrn_radiation_wavelength 0.71073
_diffrn_reflns_av_R_equivalents 0.0273
_diffrn_reflns_av_sigmaI/netI 0.0215
_diffrn_reflns_limit_h_max 34
_diffrn_reflns_limit_h_min -33
_diffrn_reflns_limit_k_max 15
_diffrn_reflns_limit_k_min -15
_diffrn_reflns_limit_l_max 36
_diffrn_reflns_limit_l_min -36
_diffrn_reflns_number 49045
_diffrn_reflns_theta_full 31.25
_diffrn_reflns_theta_max 31.25
_diffrn_reflns_theta_min 1.78
_exptl_absorpt_coefficient_mu 6.029
_exptl_absorpt_correction_T_max 0.5079
_exptl_absorpt_correction_T_min 0.3505
_exptl_absorpt_correction_type empirical
_exptl_absorpt_process_details SADABS
_exptl_crystal_colour yellow
_exptl_crystal_density_diffrn 1.727
_exptl_crystal_density_method 'not measured'
_exptl_crystal_description block
_exptl_crystal_F_000 3088
_exptl_crystal_size_max 0.22
_exptl_crystal_size_mid 0.18
_exptl_crystal_size_min 0.13
_refine_diff_density_max 0.948
_refine_diff_density_min -0.408
_refine_diff_density_rms 0.089
_refine_ls_extinction_method none
_refine_ls_goodness_of_fit_ref 1.020
_refine_ls_hydrogen_treatment constr
_refine_ls_matrix_type full
_refine_ls_number_parameters 423
_refine_ls_number_reflns 9733
_refine_ls_number_restraints 249
_refine_ls_restrained_S_all 1.009
_refine_ls_R_factor_all 0.0304
_refine_ls_R_factor_gt 0.0203
_refine_ls_shift/su_max 0.004
_refine_ls_shift/su_mean 0.000
_refine_ls_structure_factor_coef Fsqd
_refine_ls_weighting_details 'calc w=1/[\s^2^(Fo^2^)+(0.0222P)^2^+3.7775P] where P=(Fo^2^+2Fc^2^)/3'
_refine_ls_weighting_scheme calc
_refine_ls_wR_factor_gt 0.0434
_refine_ls_wR_factor_ref 0.0463
_reflns_number_gt 7897
_reflns_number_total 9733
_reflns_threshold_expression >2sigma(I)
_cod_data_source_file om400398g_si_002.cif
_cod_data_source_block ca1341pt
_cod_depositor_comments
;
The following automatic conversions were performed:

'_symmetry_cell_setting' value 'Monoclinic' changed to 'monoclinic'
according to /home/saulius/struct/CIF-dictionaries/cif_core.dic
dictionary named 'cif_core.dic' version 2.4.2 from 2011-04-26.

Automatic conversion script
Id: cif_fix_values 1891 2012-01-12 08:04:46Z andrius 
;
_cod_original_sg_symbol_Hall -C2yc
_cod_original_sg_symbol_H-M C2/c
_cod_database_code 4081063

loop_
_symmetry_equiv_pos_as_xyz
'x, y, z'
'-x, y, -z+1/2'
'x+1/2, y+1/2, z'
'-x+1/2, y+1/2, -z+1/2'
'-x, -y, -z'
'x, -y, z-1/2'
'-x+1/2, -y+1/2, -z'
'x+1/2, -y+1/2, z-1/2'

loop_
_atom_site_label
_atom_site_type_symbol
_atom_site_fract_x
_atom_site_fract_y
_atom_site_fract_z
_atom_site_U_iso_or_equiv
_atom_site_adp_type
_atom_site_occupancy
_atom_site_symmetry_multiplicity
_atom_site_calc_flag
_atom_site_refinement_flags
_atom_site_disorder_assembly
_atom_site_disorder_group
Pt Pt 0.386613(3) 0.497509(7) 0.081677(3) 0.01691(2) Uani 1 1 d . . .
Br Br 0.459797(9) 0.31432(2) 0.095872(8) 0.02792(5) Uani 1 1 d . . .
P P 0.33588(2) 0.44881(5) 0.143240(19) 0.01909(9) Uani 1 1 d . . .
N N 0.42970(7) 0.58376(15) 0.02619(6) 0.0201(3) Uani 1 1 d . B .
C1 C 0.32617(8) 0.63649(19) 0.05407(7) 0.0213(4) Uani 1 1 d . . .
H1A H 0.2945 0.6356 0.0745 0.026 Uiso 1 1 calc R . .
H1B H 0.3444 0.7226 0.0573 0.026 Uiso 1 1 calc R . .
C2 C 0.30332(8) 0.60269(17) -0.00376(7) 0.0195(4) Uani 1 1 d . . .
C3 C 0.24548(8) 0.56958(18) -0.02262(8) 0.0219(4) Uani 1 1 d . . .
H3A H 0.2204 0.5622 0.0023 0.026 Uiso 1 1 calc R . .
C4 C 0.22310(9) 0.5468(2) -0.07714(8) 0.0238(4) Uani 1 1 d . . .
C5 C 0.25957(9) 0.5644(2) -0.11340(8) 0.0269(4) Uani 1 1 d . . .
H5A H 0.2440 0.5547 -0.1509 0.032 Uiso 1 1 calc R . .
C6 C 0.31809(9) 0.5960(2) -0.09644(8) 0.0265(4) Uani 1 1 d . . .
C7 C 0.34088(8) 0.60728(18) -0.04084(7) 0.0209(4) Uani 1 1 d . . .
C8 C 0.40326(9) 0.62398(19) -0.02060(8) 0.0226(4) Uani 1 1 d . . .
H8A H 0.4254 0.6663 -0.0428 0.027 Uiso 1 1 calc R . .
C9 C 0.49154(8) 0.6213(2) 0.04560(8) 0.0229(4) Uani 1 1 d U . .
H9A H 0.5100 0.6375 0.0145 0.028 Uiso 1 1 calc R A 1
H9B H 0.5130 0.5507 0.0672 0.028 Uiso 1 1 calc R A 1
C10 C 0.4945(2) 0.7401(4) 0.07938(14) 0.0224(7) Uani 0.753(4) 1 d PDU B 1
C11 C 0.48320(13) 0.8564(3) 0.05188(15) 0.0288(7) Uani 0.753(4) 1 d PDU B 1
H11A H 0.4762 0.8563 0.0136 0.035 Uiso 0.753(4) 1 calc PR B 1
C12 C 0.48192(13) 0.9720(3) 0.07865(15) 0.0353(8) Uani 0.753(4) 1 d PDU B 1
H12A H 0.4743 1.0500 0.0590 0.042 Uiso 0.753(4) 1 calc PR B 1
C13 C 0.4919(2) 0.9722(4) 0.13434(18) 0.0358(10) Uani 0.753(4) 1 d PDU B 1
H13A H 0.4908 1.0505 0.1533 0.043 Uiso 0.753(4) 1 calc PR B 1
C14 C 0.5033(3) 0.8584(4) 0.16222(17) 0.0349(9) Uani 0.753(4) 1 d PDU B 1
H14A H 0.5098 0.8597 0.2005 0.042 Uiso 0.753(4) 1 calc PR B 1
C15 C 0.50556(13) 0.7407(3) 0.13601(13) 0.0274(7) Uani 0.753(4) 1 d PDU B 1
C16 C 0.51842(15) 0.6217(3) 0.16960(13) 0.0371(8) Uani 0.753(4) 1 d PDU B 1
H16A H 0.4895 0.5556 0.1557 0.056 Uiso 0.753(4) 1 calc PR B 1
H16B H 0.5167 0.6415 0.2070 0.056 Uiso 0.753(4) 1 calc PR B 1
H16C H 0.5574 0.5904 0.1681 0.056 Uiso 0.753(4) 1 calc PR B 1
C10' C 0.4958(9) 0.7197(13) 0.0920(5) 0.0224(7) Uani 0.247(4) 1 d PDU B 2
C11' C 0.5129(4) 0.6710(10) 0.1432(3) 0.0277(19) Uani 0.247(4) 1 d PDU B 2
H11B H 0.5226 0.5827 0.1481 0.033 Uiso 0.247(4) 1 calc PR B 2
C12' C 0.5162(4) 0.7495(10) 0.1878(4) 0.046(3) Uani 0.247(4) 1 d PDU B 2
H12B H 0.5246 0.7147 0.2232 0.055 Uiso 0.247(4) 1 calc PR B 2
C13' C 0.5071(9) 0.8781(13) 0.1798(5) 0.046(3) Uani 0.247(4) 1 d PDU B 2
H13B H 0.5150 0.9344 0.2099 0.056 Uiso 0.247(4) 1 calc PR B 2
C14' C 0.4869(7) 0.9283(12) 0.1292(6) 0.042(3) Uani 0.247(4) 1 d PDU B 2
H14B H 0.4754 1.0158 0.1252 0.051 Uiso 0.247(4) 1 calc PR B 2
C15' C 0.4832(4) 0.8489(9) 0.0827(4) 0.032(2) Uani 0.247(4) 1 d PDU B 2
C16' C 0.4632(6) 0.9063(11) 0.0289(5) 0.054(3) Uani 0.247(4) 1 d PDU B 2
H16D H 0.4902 0.8827 0.0056 0.081 Uiso 0.247(4) 1 calc PR B 2
H16E H 0.4621 1.0000 0.0322 0.081 Uiso 0.247(4) 1 calc PR B 2
H16F H 0.4241 0.8744 0.0130 0.081 Uiso 0.247(4) 1 calc PR B 2
C17 C 0.16012(10) 0.5082(2) -0.09569(10) 0.0306(5) Uani 1 1 d . . .
H17A H 0.1511 0.4376 -0.0732 0.046 Uiso 1 1 calc R . .
H17B H 0.1534 0.4803 -0.1334 0.046 Uiso 1 1 calc R . .
H17C H 0.1350 0.5818 -0.0925 0.046 Uiso 1 1 calc R . .
C18 C 0.35603(11) 0.6151(3) -0.13731(9) 0.0470(7) Uani 1 1 d . . .
H18A H 0.3313 0.6288 -0.1730 0.070 Uiso 1 1 calc R . .
H18B H 0.3803 0.5388 -0.1381 0.070 Uiso 1 1 calc R . .
H18C H 0.3811 0.6902 -0.1273 0.070 Uiso 1 1 calc R . .
C19 C 0.25999(8) 0.4123(2) 0.11302(8) 0.0234(4) Uani 1 1 d . . .
C20 C 0.24984(9) 0.3088(2) 0.07743(9) 0.0297(4) Uani 1 1 d . . .
H20A H 0.2818 0.2598 0.0709 0.036 Uiso 1 1 calc R . .
C21 C 0.19344(10) 0.2763(3) 0.05138(10) 0.0399(6) Uani 1 1 d . . .
H21A H 0.1868 0.2046 0.0278 0.048 Uiso 1 1 calc R . .
C22 C 0.14701(10) 0.3498(3) 0.06030(10) 0.0449(7) Uani 1 1 d . . .
H22A H 0.1084 0.3286 0.0425 0.054 Uiso 1 1 calc R . .
C23 C 0.15647(10) 0.4531(3) 0.09464(10) 0.0429(6) Uani 1 1 d . . .
H23A H 0.1244 0.5034 0.1002 0.051 Uiso 1 1 calc R . .
C24 C 0.21303(10) 0.4847(2) 0.12149(9) 0.0327(5) Uani 1 1 d . . .
H24A H 0.2193 0.5557 0.1455 0.039 Uiso 1 1 calc R . .
C25 C 0.35869(8) 0.3193(2) 0.19145(7) 0.0221(4) Uani 1 1 d . . .
C26 C 0.32175(9) 0.2215(2) 0.19982(9) 0.0326(5) Uani 1 1 d . . .
H26A H 0.2840 0.2152 0.1774 0.039 Uiso 1 1 calc R . .
C27 C 0.33931(10) 0.1320(2) 0.24086(9) 0.0340(5) Uani 1 1 d . . .
H27A H 0.3136 0.0649 0.2462 0.041 Uiso 1 1 calc R . .
C28 C 0.39370(9) 0.1406(2) 0.27366(8) 0.0290(4) Uani 1 1 d . . .
H28A H 0.4056 0.0796 0.3016 0.035 Uiso 1 1 calc R . .
C29 C 0.43097(9) 0.2381(2) 0.26591(9) 0.0310(5) Uani 1 1 d . . .
H29A H 0.4685 0.2445 0.2887 0.037 Uiso 1 1 calc R . .
C30 C 0.41389(9) 0.3270(2) 0.22492(8) 0.0283(4) Uani 1 1 d . . .
H30A H 0.4399 0.3934 0.2196 0.034 Uiso 1 1 calc R . .
C31 C 0.33519(8) 0.5813(2) 0.19042(8) 0.0232(4) Uani 1 1 d . . .
C32 C 0.31206(9) 0.5635(2) 0.23642(9) 0.0312(5) Uani 1 1 d . . .
H32A H 0.2931 0.4851 0.2414 0.037 Uiso 1 1 calc R . .
C33 C 0.31659(10) 0.6598(3) 0.27497(9) 0.0383(6) Uani 1 1 d . . .
H33A H 0.3012 0.6464 0.3064 0.046 Uiso 1 1 calc R . .
C34 C 0.34322(11) 0.7744(2) 0.26790(9) 0.0382(6) Uani 1 1 d . . .
H34A H 0.3457 0.8402 0.2942 0.046 Uiso 1 1 calc R . .
C35 C 0.36646(11) 0.7940(2) 0.22253(9) 0.0354(5) Uani 1 1 d . . .
H35A H 0.3849 0.8730 0.2177 0.043 Uiso 1 1 calc R . .
C36 C 0.36266(9) 0.6970(2) 0.18404(8) 0.0271(4) Uani 1 1 d . . .
H36A H 0.3790 0.7101 0.1531 0.033 Uiso 1 1 calc R . .

loop_
_atom_site_aniso_label
_atom_site_aniso_U_11
_atom_site_aniso_U_22
_atom_site_aniso_U_33
_atom_site_aniso_U_23
_atom_site_aniso_U_13
_atom_site_aniso_U_12
Pt 0.01481(3) 0.02006(4) 0.01604(3) 0.00108(3) 0.00360(2) 0.00121(3)
Br 0.02566(10) 0.03049(10) 0.02900(10) 0.00738(8) 0.00887(8) 0.01017(8)
P 0.0158(2) 0.0238(2) 0.0178(2) 0.00329(19) 0.00384(17) 0.00132(19)
N 0.0183(7) 0.0229(8) 0.0200(8) -0.0017(6) 0.0059(6) -0.0006(6)
C1 0.0214(9) 0.0246(9) 0.0182(9) 0.0019(7) 0.0048(7) 0.0041(7)
C2 0.0211(9) 0.0182(9) 0.0193(9) 0.0020(7) 0.0045(7) 0.0027(7)
C3 0.0202(9) 0.0223(10) 0.0228(9) 0.0046(7) 0.0039(7) 0.0042(7)
C4 0.0211(9) 0.0208(9) 0.0274(10) 0.0009(8) 0.0004(8) 0.0018(8)
C5 0.0292(11) 0.0289(11) 0.0202(9) -0.0030(8) -0.0002(8) 0.0001(9)
C6 0.0292(11) 0.0304(11) 0.0200(9) -0.0009(8) 0.0050(8) -0.0018(8)
C7 0.0230(9) 0.0226(9) 0.0171(8) 0.0010(7) 0.0036(7) -0.0010(7)
C8 0.0251(10) 0.0255(10) 0.0185(9) -0.0011(7) 0.0075(7) -0.0031(8)
C9 0.0162(9) 0.0287(10) 0.0252(9) -0.0009(8) 0.0074(7) -0.0025(7)
C10 0.0140(9) 0.0304(17) 0.0230(19) -0.0026(13) 0.0045(17) -0.0040(13)
C11 0.0249(15) 0.0281(16) 0.0340(18) 0.0006(14) 0.0076(14) -0.0037(12)
C12 0.0233(14) 0.0271(15) 0.054(2) 0.0001(13) 0.0038(14) -0.0018(11)
C13 0.0191(18) 0.034(2) 0.050(2) -0.0163(17) -0.0018(14) -0.0050(19)
C14 0.0254(19) 0.040(2) 0.035(2) -0.0143(17) -0.0035(19) -0.0041(17)
C15 0.0178(13) 0.0321(17) 0.0301(15) -0.0019(13) -0.0004(11) -0.0032(13)
C16 0.0376(18) 0.0408(18) 0.0293(17) -0.0049(14) -0.0017(14) -0.0025(14)
C10' 0.0140(9) 0.0304(17) 0.0230(19) -0.0026(13) 0.0045(17) -0.0040(13)
C11' 0.024(4) 0.035(5) 0.020(4) 0.009(4) -0.005(3) -0.010(4)
C12' 0.034(5) 0.067(6) 0.036(5) -0.012(4) 0.004(4) -0.025(5)
C13' 0.031(6) 0.052(6) 0.053(7) -0.032(6) 0.003(7) -0.021(5)
C14' 0.023(5) 0.033(6) 0.070(6) -0.026(5) 0.007(5) -0.019(6)
C15' 0.023(4) 0.037(4) 0.040(5) 0.000(4) 0.012(4) -0.001(3)
C16' 0.076(9) 0.035(6) 0.057(6) 0.010(5) 0.032(6) 0.006(6)
C17 0.0230(10) 0.0321(12) 0.0344(11) -0.0001(9) 0.0001(8) -0.0011(9)
C18 0.0398(14) 0.084(2) 0.0181(10) -0.0034(12) 0.0081(10) -0.0119(14)
C19 0.0176(9) 0.0303(10) 0.0222(9) 0.0092(8) 0.0043(7) 0.0005(8)
C20 0.0230(10) 0.0306(11) 0.0325(11) 0.0064(9) -0.0012(8) -0.0020(9)
C21 0.0341(13) 0.0430(14) 0.0377(13) 0.0073(11) -0.0040(10) -0.0119(11)
C22 0.0203(11) 0.0725(19) 0.0385(13) 0.0160(13) -0.0015(9) -0.0103(11)
C23 0.0191(10) 0.0758(18) 0.0342(13) 0.0098(13) 0.0065(9) 0.0086(11)
C24 0.0212(10) 0.0507(15) 0.0263(10) 0.0048(10) 0.0055(8) 0.0069(9)
C25 0.0199(9) 0.0277(10) 0.0187(9) 0.0045(8) 0.0039(7) 0.0022(8)
C26 0.0246(10) 0.0385(12) 0.0313(11) 0.0140(9) -0.0024(9) -0.0041(9)
C27 0.0322(12) 0.0330(12) 0.0350(12) 0.0134(10) 0.0024(9) -0.0070(9)
C28 0.0292(11) 0.0342(11) 0.0232(10) 0.0098(9) 0.0045(8) 0.0067(9)
C29 0.0222(10) 0.0416(13) 0.0272(11) 0.0095(9) 0.0002(8) 0.0026(9)
C30 0.0207(9) 0.0365(12) 0.0267(10) 0.0066(9) 0.0024(8) -0.0024(8)
C31 0.0198(9) 0.0304(10) 0.0197(9) 0.0009(8) 0.0046(7) 0.0054(8)
C32 0.0265(11) 0.0420(13) 0.0272(11) 0.0027(10) 0.0101(9) 0.0026(9)
C33 0.0351(12) 0.0553(16) 0.0284(11) -0.0049(11) 0.0154(10) 0.0070(11)
C34 0.0407(13) 0.0431(14) 0.0307(12) -0.0100(10) 0.0072(10) 0.0112(11)
C35 0.0436(14) 0.0309(12) 0.0306(11) -0.0046(9) 0.0051(10) 0.0045(10)
C36 0.0325(11) 0.0280(11) 0.0213(9) -0.0002(8) 0.0062(8) 0.0040(9)

loop_
_atom_type_symbol
_atom_type_description
_atom_type_scat_dispersion_real
_atom_type_scat_dispersion_imag
_atom_type_scat_source
C C 0.0033 0.0016 'International Tables Vol C Tables 4.2.6.8 and 6.1.1.4'
H H 0.0000 0.0000 'International Tables Vol C Tables 4.2.6.8 and 6.1.1.4'
N N 0.0061 0.0033 'International Tables Vol C Tables 4.2.6.8 and 6.1.1.4'
P P 0.1023 0.0942 'International Tables Vol C Tables 4.2.6.8 and 6.1.1.4'
Br Br -0.2901 2.4595 'International Tables Vol C Tables 4.2.6.8 and 6.1.1.4'
Pt Pt -1.7033 8.3905 'International Tables Vol C Tables 4.2.6.8 and 6.1.1.4'

loop_
_geom_angle_atom_site_label_1
_geom_angle_atom_site_label_2
_geom_angle_atom_site_label_3
_geom_angle
C1 Pt N 82.10(7)
C1 Pt P 88.19(5)
N Pt P 167.84(5)
C1 Pt Br 168.39(5)
N Pt Br 90.70(4)
P Pt Br 100.000(14)
C25 P C19 104.64(9)
C25 P C31 99.25(9)
C19 P C31 107.00(9)
C25 P Pt 121.14(6)
C19 P Pt 111.82(6)
C31 P Pt 111.57(7)
C8 N C9 118.08(16)
C8 N Pt 123.35(13)
C9 N Pt 117.61(12)
C2 C1 Pt 104.58(12)
C2 C1 H1A 110.8
Pt C1 H1A 110.8
C2 C1 H1B 110.8
Pt C1 H1B 110.8
H1A C1 H1B 108.9
C3 C2 C7 118.55(17)
C3 C2 C1 121.64(17)
C7 C2 C1 119.79(17)
C2 C3 C4 121.77(18)
C2 C3 H3A 119.1
C4 C3 H3A 119.1
C5 C4 C3 118.39(18)
C5 C4 C17 121.65(19)
C3 C4 C17 119.92(19)
C6 C5 C4 121.95(18)
C6 C5 H5A 119.0
C4 C5 H5A 119.0
C5 C6 C7 118.49(18)
C5 C6 C18 120.14(19)
C7 C6 C18 121.36(19)
C6 C7 C2 120.21(18)
C6 C7 C8 120.64(17)
C2 C7 C8 119.14(16)
N C8 C7 122.84(17)
N C8 H8A 118.6
C7 C8 H8A 118.6
N C9 C10 109.5(3)
N C9 C10' 109.4(8)
C10 C9 C10' 14.2(5)
N C9 H9A 109.8
C10 C9 H9A 109.8
C10' C9 H9A 121.5
N C9 H9B 109.8
C10 C9 H9B 109.8
C10' C9 H9B 97.1
H9A C9 H9B 108.2
C11 C10 C15 118.9(4)
C11 C10 C9 116.7(3)
C15 C10 C9 124.3(3)
C12 C11 C10 122.1(4)
C12 C11 H11A 119.0
C10 C11 H11A 119.0
C13 C12 C11 119.0(3)
C13 C12 H12A 120.5
C11 C12 H12A 120.5
C14 C13 C12 119.7(4)
C14 C13 H13A 120.1
C12 C13 H13A 120.1
C13 C14 C15 122.2(4)
C13 C14 H14A 118.9
C15 C14 H14A 118.9
C14 C15 C10 118.1(3)
C14 C15 C16 118.5(3)
C10 C15 C16 123.4(3)
C11' C10' C15' 122.0(12)
C11' C10' C9 115.7(10)
C15' C10' C9 122.2(9)
C10' C11' C12' 120.6(11)
C10' C11' H11B 119.7
C12' C11' H11B 119.7
C13' C12' C11' 118.5(10)
C13' C12' H12B 120.7
C11' C12' H12B 120.7
C12' C13' C14' 121.7(11)
C12' C13' H13B 119.2
C14' C13' H13B 119.2
C13' C14' C15' 120.0(12)
C13' C14' H14B 120.0
C15' C14' H14B 120.0
C10' C15' C14' 116.5(10)
C10' C15' C16' 124.6(10)
C14' C15' C16' 118.9(10)
C15' C16' H16D 109.5
C15' C16' H16E 109.5
H16D C16' H16E 109.5
C15' C16' H16F 109.5
H16D C16' H16F 109.5
H16E C16' H16F 109.5
C4 C17 H17A 109.5
C4 C17 H17B 109.5
H17A C17 H17B 109.5
C4 C17 H17C 109.5
H17A C17 H17C 109.5
H17B C17 H17C 109.5
C6 C18 H18A 109.5
C6 C18 H18B 109.5
H18A C18 H18B 109.5
C6 C18 H18C 109.5
H18A C18 H18C 109.5
H18B C18 H18C 109.5
C24 C19 C20 119.04(19)
C24 C19 P 123.89(17)
C20 C19 P 116.99(15)
C21 C20 C19 120.9(2)
C21 C20 H20A 119.6
C19 C20 H20A 119.6
C22 C21 C20 119.3(2)
C22 C21 H21A 120.4
C20 C21 H21A 120.4
C23 C22 C21 120.4(2)
C23 C22 H22A 119.8
C21 C22 H22A 119.8
C22 C23 C24 120.4(2)
C22 C23 H23A 119.8
C24 C23 H23A 119.8
C19 C24 C23 120.0(2)
C19 C24 H24A 120.0
C23 C24 H24A 120.0
C26 C25 C30 118.75(18)
C26 C25 P 122.79(15)
C30 C25 P 118.14(16)
C25 C26 C27 120.64(19)
C25 C26 H26A 119.7
C27 C26 H26A 119.7
C28 C27 C26 120.1(2)
C28 C27 H27A 119.9
C26 C27 H27A 119.9
C27 C28 C29 119.84(19)
C27 C28 H28A 120.1
C29 C28 H28A 120.1
C28 C29 C30 120.28(19)
C28 C29 H29A 119.9
C30 C29 H29A 119.9
C29 C30 C25 120.3(2)
C29 C30 H30A 119.8
C25 C30 H30A 119.8
C36 C31 C32 118.7(2)
C36 C31 P 120.73(15)
C32 C31 P 120.24(17)
C33 C32 C31 120.4(2)
C33 C32 H32A 119.8
C31 C32 H32A 119.8
C34 C33 C32 120.4(2)
C34 C33 H33A 119.8
C32 C33 H33A 119.8
C33 C34 C35 120.2(2)
C33 C34 H34A 119.9
C35 C34 H34A 119.9
C34 C35 C36 119.7(2)
C34 C35 H35A 120.2
C36 C35 H35A 120.2
C31 C36 C35 120.7(2)
C31 C36 H36A 119.7
C35 C36 H36A 119.7

loop_
_geom_bond_atom_site_label_1
_geom_bond_atom_site_label_2
_geom_bond_distance
Pt C1 2.0460(18)
Pt N 2.0957(15)
Pt P 2.2074(5)
Pt Br 2.5421(2)
P C25 1.825(2)
P C19 1.827(2)
P C31 1.829(2)
N C8 1.290(2)
N C9 1.484(2)
C1 C2 1.495(3)
C1 H1A 0.9900
C1 H1B 0.9900
C2 C3 1.386(3)
C2 C7 1.415(3)
C3 C4 1.394(3)
C3 H3A 0.9500
C4 C5 1.391(3)
C4 C17 1.509(3)
C5 C6 1.390(3)
C5 H5A 0.9500
C6 C7 1.406(3)
C6 C18 1.511(3)
C7 C8 1.457(3)
C8 H8A 0.9500
C9 C10 1.499(5)
C9 C10' 1.549(14)
C9 H9A 0.9900
C9 H9B 0.9900
C10 C11 1.395(5)
C10 C15 1.405(4)
C11 C12 1.386(4)
C11 H11A 0.9500
C12 C13 1.383(6)
C12 H12A 0.9500
C13 C14 1.378(5)
C13 H13A 0.9500
C14 C15 1.401(5)
C14 H14A 0.9500
C15 C16 1.499(5)
C16 H16A 0.9800
C16 H16B 0.9800
C16 H16C 0.9800
C10' C11' 1.374(12)
C10' C15' 1.389(13)
C11' C12' 1.384(12)
C11' H11B 0.9500
C12' C13' 1.366(14)
C12' H12B 0.9500
C13' C14' 1.377(14)
C13' H13B 0.9500
C14' C15' 1.428(13)
C14' H14B 0.9500
C15' C16' 1.474(12)
C16' H16D 0.9800
C16' H16E 0.9800
C16' H16F 0.9800
C17 H17A 0.9800
C17 H17B 0.9800
C17 H17C 0.9800
C18 H18A 0.9800
C18 H18B 0.9800
C18 H18C 0.9800
C19 C24 1.387(3)
C19 C20 1.395(3)
C20 C21 1.393(3)
C20 H20A 0.9500
C21 C22 1.387(4)
C21 H21A 0.9500
C22 C23 1.373(4)
C22 H22A 0.9500
C23 C24 1.399(3)
C23 H23A 0.9500
C24 H24A 0.9500
C25 C26 1.382(3)
C25 C30 1.396(3)
C26 C27 1.395(3)
C26 H26A 0.9500
C27 C28 1.374(3)
C27 H27A 0.9500
C28 C29 1.381(3)
C28 H28A 0.9500
C29 C30 1.388(3)
C29 H29A 0.9500
C30 H30A 0.9500
C31 C36 1.392(3)
C31 C32 1.396(3)
C32 C33 1.389(3)
C32 H32A 0.9500
C33 C34 1.376(4)
C33 H33A 0.9500
C34 C35 1.385(3)
C34 H34A 0.9500
C35 C36 1.394(3)
C35 H35A 0.9500
C36 H36A 0.9500

loop_
_geom_torsion_atom_site_label_1
_geom_torsion_atom_site_label_2
_geom_torsion_atom_site_label_3
_geom_torsion_atom_site_label_4
_geom_torsion
C1 Pt P C25 179.17(10)
N Pt P C25 -143.8(2)
Br Pt P C25 7.45(8)
C1 Pt P C19 55.12(9)
N Pt P C19 92.1(2)
Br Pt P C19 -116.60(7)
C1 Pt P C31 -64.67(9)
N Pt P C31 -27.7(2)
Br Pt P C31 123.61(7)
C1 Pt N C8 -39.69(16)
P Pt N C8 -77.1(3)
Br Pt N C8 131.17(15)
C1 Pt N C9 128.90(14)
P Pt N C9 91.5(2)
Br Pt N C9 -60.25(13)
N Pt C1 C2 65.51(12)
P Pt C1 C2 -121.85(12)
Br Pt C1 C2 13.3(4)
Pt C1 C2 C3 116.65(17)
Pt C1 C2 C7 -64.93(19)
C7 C2 C3 C4 -3.0(3)
C1 C2 C3 C4 175.44(18)
C2 C3 C4 C5 -3.3(3)
C2 C3 C4 C17 178.72(18)
C3 C4 C5 C6 4.1(3)
C17 C4 C5 C6 -177.9(2)
C4 C5 C6 C7 1.4(3)
C4 C5 C6 C18 -179.6(2)
C5 C6 C7 C2 -7.9(3)
C18 C6 C7 C2 173.1(2)
C5 C6 C7 C8 172.18(19)
C18 C6 C7 C8 -6.8(3)
C3 C2 C7 C6 8.7(3)
C1 C2 C7 C6 -169.80(18)
C3 C2 C7 C8 -171.40(18)
C1 C2 C7 C8 10.1(3)
C9 N C8 C7 -171.91(17)
Pt N C8 C7 -3.4(3)
C6 C7 C8 N -150.6(2)
C2 C7 C8 N 29.5(3)
C8 N C9 C10 93.9(2)
Pt N C9 C10 -75.3(2)
C8 N C9 C10' 109.0(5)
Pt N C9 C10' -60.2(5)
N C9 C10 C11 -79.1(4)
C10' C9 C10 C11 -171(4)
N C9 C10 C15 98.4(5)
C10' C9 C10 C15 6(3)
C15 C10 C11 C12 -0.8(6)
C9 C10 C11 C12 176.9(3)
C10 C11 C12 C13 -0.3(6)
C11 C12 C13 C14 0.5(7)
C12 C13 C14 C15 0.4(8)
C13 C14 C15 C10 -1.4(8)
C13 C14 C15 C16 179.8(5)
C11 C10 C15 C14 1.6(7)
C9 C10 C15 C14 -175.9(4)
C11 C10 C15 C16 -179.7(4)
C9 C10 C15 C16 2.8(7)
N C9 C10' C11' 100.0(14)
C10 C9 C10' C11' -167(5)
N C9 C10' C15' -80.0(16)
C10 C9 C10' C15' 13(2)
C15' C10' C11' C12' 2(2)
C9 C10' C11' C12' -177.7(10)
C10' C11' C12' C13' -5.7(19)
C11' C12' C13' C14' 9(3)
C12' C13' C14' C15' -9(3)
C11' C10' C15' C14' -2(2)
C9 C10' C15' C14' 177.9(13)
C11' C10' C15' C16' -178.4(13)
C9 C10' C15' C16' 2(2)
C13' C14' C15' C10' 6(2)
C13' C14' C15' C16' -177.9(15)
C25 P C19 C24 111.15(18)
C31 P C19 C24 6.5(2)
Pt P C19 C24 -115.98(17)
C25 P C19 C20 -72.06(17)
C31 P C19 C20 -176.75(15)
Pt P C19 C20 60.81(16)
C24 C19 C20 C21 -1.2(3)
P C19 C20 C21 -178.20(17)
C19 C20 C21 C22 1.3(3)
C20 C21 C22 C23 -0.3(4)
C21 C22 C23 C24 -0.7(4)
C20 C19 C24 C23 0.2(3)
P C19 C24 C23 176.98(18)
C22 C23 C24 C19 0.7(4)
C19 P C25 C26 -0.8(2)
C31 P C25 C26 109.64(19)
Pt P C25 C26 -128.10(17)
C19 P C25 C30 -174.18(16)
C31 P C25 C30 -63.78(18)
Pt P C25 C30 58.48(18)
C30 C25 C26 C27 -0.1(3)
P C25 C26 C27 -173.49(18)
C25 C26 C27 C28 0.3(4)
C26 C27 C28 C29 0.0(4)
C27 C28 C29 C30 -0.4(3)
C28 C29 C30 C25 0.6(3)
C26 C25 C30 C29 -0.3(3)
P C25 C30 C29 173.39(17)
C25 P C31 C36 131.06(17)
C19 P C31 C36 -120.43(17)
Pt P C31 C36 2.17(18)
C25 P C31 C32 -42.58(18)
C19 P C31 C32 65.93(18)
Pt P C31 C32 -171.47(15)
C36 C31 C32 C33 -0.1(3)
P C31 C32 C33 173.69(17)
C31 C32 C33 C34 0.9(3)
C32 C33 C34 C35 -0.9(4)
C33 C34 C35 C36 0.1(4)
C32 C31 C36 C35 -0.7(3)
P C31 C36 C35 -174.44(16)
C34 C35 C36 C31 0.7(3)
